data_7007524
loop_
_publ_author_name
'Wu, Chuan-De'
'Lin, Wenbin'

_publ_section_title
;
 Homochiral porous solids based on 1D coordination polymers built from
 46-membered macrocycles.
;
_journal_issue 38
_journal_name_full 'Dalton transactions (Cambridge, England : 2003)'
_journal_page_first 4563
_journal_page_last 4569
_journal_paper_doi 10.1039/b606817k
_journal_year 2006
_chemical_formula_sum 'C83.5 H90.5 Cd Cl2 N5.5 O18.5'
_chemical_formula_weight 1650.41
_chemical_name_systematic
;
?
;
_space_group_IT_number 5
_symmetry_cell_setting monoclinic
_symmetry_space_group_name_Hall 'C 2y'
_symmetry_space_group_name_H-M 'C 1 2 1'
_atom_sites_solution_hydrogens geom
_atom_sites_solution_primary direct
_atom_sites_solution_secondary difmap
_audit_creation_method SHELXL-97
_cell_angle_alpha 90.00
_cell_angle_beta 104.80(6)
_cell_angle_gamma 90.00
_cell_formula_units_Z 4
_cell_length_a 42.00(13)
_cell_length_b 12.93(3)
_cell_length_c 19.36(5)
_cell_measurement_temperature 173(2)
_cell_measurement_theta_max 23.27
_cell_measurement_theta_min 2.02
_cell_volume 10165(5)
_computing_cell_refinement 'Siemens SMART & SAINT'
_computing_data_collection 'Siemens SMART'
_computing_data_reduction 'Siemens XPREP'
_computing_structure_refinement 'Siemens SHELXTL'
_computing_structure_solution 'Siemens SHELXTL'
_diffrn_ambient_temperature 173(2)
_diffrn_measured_fraction_theta_full 0.978
_diffrn_measured_fraction_theta_max 0.978
_diffrn_radiation_monochromator graphite
_diffrn_radiation_source 'fine-focus sealed tube'
_diffrn_radiation_type MoK\a
_diffrn_radiation_wavelength 0.71073
_diffrn_reflns_av_R_equivalents 0.0392
_diffrn_reflns_av_sigmaI/netI 0.0641
_diffrn_reflns_limit_h_max 46
_diffrn_reflns_limit_h_min -39
_diffrn_reflns_limit_k_max 14
_diffrn_reflns_limit_k_min -13
_diffrn_reflns_limit_l_max 21
_diffrn_reflns_limit_l_min -21
_diffrn_reflns_number 27368
_diffrn_reflns_theta_full 23.27
_diffrn_reflns_theta_max 23.27
_diffrn_reflns_theta_min 2.02
_diffrn_standards_decay_% 0
_diffrn_standards_interval_count 0
_diffrn_standards_interval_time .
_diffrn_standards_number 0
_exptl_absorpt_coefficient_mu 0.325
_exptl_absorpt_correction_T_max 1.0000
_exptl_absorpt_correction_T_min 0.5181
_exptl_absorpt_correction_type empirical
_exptl_absorpt_process_details 'SADABS (Sheldrick, 1996)'
_exptl_crystal_colour Colorless
_exptl_crystal_density_diffrn 1.079
_exptl_crystal_density_method 'not measured'
_exptl_crystal_description Bloc
_exptl_crystal_F_000 3440
_exptl_crystal_size_max 0.80
_exptl_crystal_size_mid 0.50
_exptl_crystal_size_min 0.50
_refine_diff_density_max 0.739
_refine_diff_density_min -0.480
_refine_diff_density_rms 0.102
_refine_ls_abs_structure_details 'Flack H D (1983), Acta Cryst. A39, 876-881'
_refine_ls_abs_structure_Flack 0.02(5)
_refine_ls_extinction_coef 0.00036(9)
_refine_ls_extinction_expression Fc^*^=kFc[1+0.001xFc^2^\l^3^/sin(2\q)]^-1/4^
_refine_ls_extinction_method SHELXL
_refine_ls_goodness_of_fit_ref 1.059
_refine_ls_hydrogen_treatment constr
_refine_ls_matrix_type full
_refine_ls_number_parameters 924
_refine_ls_number_reflns 13601
_refine_ls_number_restraints 36
_refine_ls_restrained_S_all 1.059
_refine_ls_R_factor_gt 0.1055
_refine_ls_shift/su_max 0.003
_refine_ls_shift/su_mean 0.000
_refine_ls_structure_factor_coef Fsqd
_refine_ls_weighting_details 'calc w=1/[\s^2^(Fo^2^)+(0.0824P)^2^+78.6893P] where P=(Fo^2^+2Fc^2^)/3'
_refine_ls_weighting_scheme calc
_refine_ls_wR_factor_gt 0.2420
_refine_ls_wR_factor_ref 0.2625
_reflns_number_gt 9319
_reflns_number_total 13601
_reflns_threshold_expression >2sigma(I)
_cod_data_source_file b606817k.txt
_cod_data_source_block new4
_cod_depositor_comments
;
The following automatic conversions were performed:
'_symmetry_cell_setting' value 'Monoclinic' changed to 'monoclinic'
according to '/home/saulius/struct/CIF-dictionaries/cif_core.dic'
dictionary named 'cif_core.dic' version 2.4.1 from 2010-06-29.

Automatic conversion script
Id: cif_fix_enum 1527 2010-12-29 10:47:43Z saulius 
;
_cod_original_cell_volume 10163(47)
_cod_original_sg_symbol_H-M C2
_cod_original_formula_sum 'C83.50 H90.50 Cd Cl2 N5.50 O18.50'
_cod_database_code 7007524
_refine_ls_r_factor_ref 0.1396

loop_
_symmetry_equiv_pos_as_xyz
'x, y, z'
'-x, y, -z'
'x+1/2, y+1/2, z'
'-x+1/2, y+1/2, -z'

loop_
_atom_site_label
_atom_site_type_symbol
_atom_site_fract_x
_atom_site_fract_y
_atom_site_fract_z
_atom_site_U_iso_or_equiv
_atom_site_adp_type
_atom_site_occupancy
_atom_site_symmetry_multiplicity
_atom_site_calc_flag
_atom_site_refinement_flags
_atom_site_disorder_assembly
_atom_site_disorder_group
Cd1 Cd 0.63809(2) 0.37543(11) -0.10407(4) 0.0825(3) Uani 1 1 d . . .
O1 O 0.4322(3) 0.9733(9) 0.3046(5) 0.118(4) Uani 1 1 d . . .
O2 O 0.4839(4) 1.1198(9) 0.2919(6) 0.141(4) Uani 1 1 d . . .
O3 O 0.8197(3) -0.3141(7) 0.4795(5) 0.114(3) Uani 1 1 d . . .
O4 O 0.8646(2) -0.1347(12) 0.5442(5) 0.117(3) Uani 1 1 d . . .
O5 O 0.5942(3) 0.2566(9) -0.1155(6) 0.123(4) Uani 1 1 d . . .
O6 O 0.6832(3) 0.4948(9) -0.0905(6) 0.127(4) Uani 1 1 d D . .
N1 N 0.6149(3) 0.4873(11) -0.0364(6) 0.097(4) Uani 1 1 d . . .
N2 N 0.6100(3) 0.4623(9) 0.7928(6) 0.080(3) Uani 1 1 d . . .
N3 N 0.6641(3) 0.2720(9) 0.8278(5) 0.081(3) Uani 1 1 d . . .
N4 N 0.6662(3) 0.2928(11) -0.0005(5) 0.096(3) Uani 1 1 d . . .
C1 C 0.5836(4) 0.4938(14) -0.0470(9) 0.115(5) Uani 1 1 d . . .
H1A H 0.5701 0.4572 -0.0863 0.139 Uiso 1 1 calc R . .
C2 C 0.5683(4) 0.5515(16) -0.0042(10) 0.124(6) Uani 1 1 d . . .
H2A H 0.5451 0.5481 -0.0120 0.149 Uiso 1 1 calc R . .
C3 C 0.5865(4) 0.6134(12) 0.0493(8) 0.098(4) Uani 1 1 d . . .
C4 C 0.6203(5) 0.6080(18) 0.0580(11) 0.156(8) Uani 1 1 d . . .
H4A H 0.6341 0.6480 0.0950 0.187 Uiso 1 1 calc R . .
C5 C 0.6344(6) 0.550(2) 0.0178(15) 0.173(10) Uani 1 1 d . . .
H5A H 0.6576 0.5508 0.0253 0.207 Uiso 1 1 calc R . .
C6 C 0.5713(5) 0.6744(14) 0.0955(7) 0.109(5) Uani 1 1 d . . .
H6A H 0.5859 0.7089 0.1342 0.131 Uiso 1 1 calc R . .
C7 C 0.5403(5) 0.6871(13) 0.0899(7) 0.105(5) Uani 1 1 d . . .
H7A H 0.5254 0.6510 0.0525 0.127 Uiso 1 1 calc R . .
C8 C 0.5260(4) 0.7522(12) 0.1362(8) 0.098(4) Uani 1 1 d . . .
C9 C 0.4925(5) 0.7565(13) 0.1224(7) 0.108(5) Uani 1 1 d . . .
H9A H 0.4797 0.7219 0.0814 0.130 Uiso 1 1 calc R . .
C10 C 0.4760(5) 0.8106(10) 0.1667(7) 0.095(4) Uani 1 1 d . . .
C11 C 0.4408(5) 0.8185(12) 0.1500(9) 0.109(5) Uani 1 1 d . . .
H11A H 0.4279 0.7894 0.1069 0.131 Uiso 1 1 calc R . .
C12 C 0.4260(4) 0.8667(17) 0.1951(7) 0.114(5) Uani 1 1 d . . .
H12A H 0.4026 0.8685 0.1856 0.137 Uiso 1 1 calc R . .
C13 C 0.4455(4) 0.9138(11) 0.2560(8) 0.102(5) Uani 1 1 d . . .
C14 C 0.4794(4) 0.9111(8) 0.2764(7) 0.080(4) Uani 1 1 d . . .
C15 C 0.4957(4) 0.8638(17) 0.2295(7) 0.110(5) Uani 1 1 d . . .
C16 C 0.5299(4) 0.8508(10) 0.2431(7) 0.089(4) Uani 1 1 d . . .
H16A H 0.5432 0.8785 0.2863 0.107 Uiso 1 1 calc R . .
C17 C 0.5451(4) 0.8016(12) 0.1988(8) 0.099(4) Uani 1 1 d . . .
H17A H 0.5685 0.8001 0.2095 0.119 Uiso 1 1 calc R . .
C18 C 0.4043(5) 1.0360(14) 0.2733(9) 0.125(6) Uani 1 1 d . . .
H18A H 0.3841 0.9932 0.2605 0.150 Uiso 1 1 calc R . .
H18B H 0.4072 1.0700 0.2295 0.150 Uiso 1 1 calc R . .
C19 C 0.4017(5) 1.1125(17) 0.3258(12) 0.151(7) Uani 1 1 d . . .
H19A H 0.3829 1.1579 0.3060 0.227 Uiso 1 1 calc R . .
H19B H 0.4219 1.1538 0.3385 0.227 Uiso 1 1 calc R . .
H19C H 0.3985 1.0779 0.3686 0.227 Uiso 1 1 calc R . .
C20 C 0.4747(11) 1.262(4) 0.2189(16) 0.35(2) Uiso 1 1 d D . .
H20A H 0.4713 1.3372 0.2193 0.526 Uiso 1 1 calc R . .
H20B H 0.4534 1.2275 0.2018 0.526 Uiso 1 1 calc R . .
H20C H 0.4888 1.2456 0.1871 0.526 Uiso 1 1 calc R . .
C21 C 0.4904(9) 1.227(2) 0.2906(15) 0.265(19) Uani 1 1 d D . .
H21A H 0.5144 1.2398 0.3020 0.318 Uiso 1 1 calc R . .
H21B H 0.4812 1.2640 0.3260 0.318 Uiso 1 1 calc R . .
C22 C 0.5000(4) 0.9600(11) 0.3446(7) 0.086(4) Uani 1 1 d . . .
C23 C 0.5014(4) 1.0640(13) 0.3490(8) 0.108(5) Uani 1 1 d . . .
C24 C 0.5196(4) 1.1138(13) 0.4127(10) 0.114(5) Uani 1 1 d . . .
H24A H 0.5211 1.1871 0.4149 0.136 Uiso 1 1 calc R . .
C25 C 0.5338(5) 1.0597(15) 0.4665(10) 0.114(6) Uani 1 1 d . . .
H25A H 0.5442 1.0941 0.5097 0.136 Uiso 1 1 calc R . .
C26 C 0.5349(4) 0.9481(12) 0.4645(8) 0.085(4) Uani 1 1 d . . .
C27 C 0.5510(3) 0.8895(13) 0.5248(6) 0.087(4) Uani 1 1 d . . .
H27A H 0.5627 0.9247 0.5666 0.104 Uiso 1 1 calc R . .
C28 C 0.5503(4) 0.7835(14) 0.5251(7) 0.095(4) Uani 1 1 d . . .
C29 C 0.5320(4) 0.7323(11) 0.4594(8) 0.078(4) Uani 1 1 d . . .
H29A H 0.5318 0.6589 0.4570 0.094 Uiso 1 1 calc R . .
C30 C 0.5151(3) 0.7889(12) 0.4007(7) 0.078(4) Uani 1 1 d . . .
H30A H 0.5025 0.7549 0.3590 0.094 Uiso 1 1 calc R . .
C31 C 0.5168(3) 0.8993(11) 0.4038(7) 0.079(4) Uani 1 1 d . . .
C32 C 0.5655(4) 0.7241(13) 0.5888(6) 0.094(4) Uani 1 1 d . . .
H32A H 0.5786 0.7630 0.6273 0.113 Uiso 1 1 calc R . .
C33 C 0.5636(3) 0.6242(12) 0.6010(7) 0.087(4) Uani 1 1 d . . .
H33A H 0.5511 0.5826 0.5634 0.104 Uiso 1 1 calc R . .
C34 C 0.6113(4) 0.5658(12) 0.7886(6) 0.094(4) Uani 1 1 d . . .
H34A H 0.6230 0.6029 0.8296 0.113 Uiso 1 1 calc R . .
C35 C 0.5967(4) 0.6211(11) 0.7280(7) 0.091(4) Uani 1 1 d . . .
H35A H 0.5988 0.6942 0.7286 0.110 Uiso 1 1 calc R . .
C36 C 0.5793(3) 0.5737(11) 0.6671(6) 0.072(3) Uani 1 1 d . . .
C37 C 0.5769(3) 0.4660(13) 0.6720(6) 0.088(4) Uani 1 1 d . . .
H37A H 0.5641 0.4286 0.6322 0.106 Uiso 1 1 calc R . .
C38 C 0.5927(3) 0.4121(10) 0.7335(6) 0.082(4) Uani 1 1 d . . .
H38A H 0.5913 0.3388 0.7339 0.099 Uiso 1 1 calc R . .
C39 C 0.6699(3) 0.1706(12) 0.8354(7) 0.092(4) Uani 1 1 d . . .
H39A H 0.6621 0.1380 0.8720 0.111 Uiso 1 1 calc R . .
C40 C 0.6854(3) 0.1072(12) 0.7977(8) 0.097(5) Uani 1 1 d . . .
H40A H 0.6871 0.0346 0.8053 0.116 Uiso 1 1 calc R . .
C41 C 0.6990(4) 0.1597(13) 0.7450(8) 0.096(4) Uani 1 1 d . . .
C42 C 0.6924(4) 0.2676(14) 0.7359(8) 0.121(6) Uani 1 1 d . . .
H42A H 0.6996 0.3046 0.7002 0.145 Uiso 1 1 calc R . .
C43 C 0.6754(4) 0.3199(11) 0.7790(7) 0.100(4) Uani 1 1 d . . .
H43A H 0.6720 0.3923 0.7728 0.120 Uiso 1 1 calc R . .
C44 C 0.7184(5) 0.1105(15) 0.7017(13) 0.165(11) Uani 1 1 d . . .
H44A H 0.7263 0.1570 0.6719 0.198 Uiso 1 1 calc R . .
C45 C 0.7260(5) 0.026(2) 0.6970(10) 0.140(7) Uani 1 1 d . . .
H45A H 0.7196 -0.0206 0.7291 0.168 Uiso 1 1 calc R . .
C46 C 0.7450(4) -0.024(2) 0.6466(7) 0.124(7) Uani 1 1 d . . .
C47 C 0.7488(5) -0.126(2) 0.6462(10) 0.156(8) Uani 1 1 d . . .
H47A H 0.7390 -0.1681 0.6755 0.187 Uiso 1 1 calc R . .
C48 C 0.7661(4) -0.1709(15) 0.6057(7) 0.113(6) Uani 1 1 d . . .
C49 C 0.7707(8) -0.2796(19) 0.6058(13) 0.182(12) Uani 1 1 d . . .
H49A H 0.7608 -0.3196 0.6357 0.218 Uiso 1 1 calc R . .
C50 C 0.7884(6) -0.3318(14) 0.5661(10) 0.156(9) Uani 1 1 d . . .
H50A H 0.7909 -0.4048 0.5683 0.187 Uiso 1 1 calc R . .
C51 C 0.8025(4) -0.2697(13) 0.5221(7) 0.102(5) Uani 1 1 d . . .
C52 C 0.7984(3) -0.1649(11) 0.5175(6) 0.082(4) Uani 1 1 d . . .
C53 C 0.7808(3) -0.1097(15) 0.5592(6) 0.083(4) Uani 1 1 d . . .
C54 C 0.7781(4) -0.0048(13) 0.5602(7) 0.093(4) Uani 1 1 d . . .
H54A H 0.7887 0.0367 0.5322 0.111 Uiso 1 1 calc R . .
C55 C 0.7599(5) 0.0410(16) 0.6019(9) 0.113(6) Uani 1 1 d . . .
H55A H 0.7571 0.1140 0.6016 0.135 Uiso 1 1 calc R . .
C56 C 0.8312(5) -0.4161(15) 0.4967(11) 0.139(6) Uani 1 1 d D . .
H56A H 0.8354 -0.4264 0.5489 0.167 Uiso 1 1 calc R . .
H56B H 0.8139 -0.4656 0.4729 0.167 Uiso 1 1 calc R . .
C57 C 0.8598(7) -0.438(2) 0.4762(17) 0.231(15) Uani 1 1 d D . .
H57A H 0.8665 -0.5095 0.4884 0.347 Uiso 1 1 calc R . .
H57B H 0.8774 -0.3910 0.5011 0.347 Uiso 1 1 calc R . .
H57C H 0.8559 -0.4280 0.4245 0.347 Uiso 1 1 calc R . .
C58 C 0.9188(8) -0.184(3) 0.6188(17) 0.274(18) Uani 1 1 d . . .
H58A H 0.9425 -0.1831 0.6221 0.411 Uiso 1 1 calc R . .
H58B H 0.9114 -0.2564 0.6186 0.411 Uiso 1 1 calc R . .
H58C H 0.9145 -0.1483 0.6600 0.411 Uiso 1 1 calc R . .
C59 C 0.9015(5) -0.135(3) 0.5549(10) 0.180(9) Uani 1 1 d . . .
H59A H 0.9067 -0.1699 0.5137 0.217 Uiso 1 1 calc R . .
H59B H 0.9092 -0.0623 0.5555 0.217 Uiso 1 1 calc R . .
C60 C 0.8140(3) -0.1042(11) 0.4674(5) 0.074(4) Uani 1 1 d . . .
C61 C 0.7935(4) -0.0614(10) 0.4028(6) 0.079(3) Uani 1 1 d . . .
C62 C 0.7597(4) -0.0727(10) 0.3814(7) 0.088(4) Uani 1 1 d . . .
H62A H 0.7490 -0.1125 0.4099 0.106 Uiso 1 1 calc R . .
C63 C 0.7415(4) -0.0282(13) 0.3203(8) 0.106(5) Uani 1 1 d . . .
H63A H 0.7183 -0.0380 0.3056 0.128 Uiso 1 1 calc R . .
C64 C 0.7584(7) 0.0354(13) 0.2777(7) 0.126(8) Uani 1 1 d . . .
C65 C 0.7907(6) 0.0424(14) 0.2981(8) 0.124(7) Uani 1 1 d . . .
H65A H 0.8016 0.0814 0.2694 0.149 Uiso 1 1 calc R . .
C66 C 0.8091(5) -0.0032(10) 0.3577(7) 0.096(5) Uani 1 1 d . . .
C67 C 0.8436(6) 0.0013(15) 0.3772(11) 0.124(6) Uani 1 1 d . . .
H67A H 0.8542 0.0353 0.3458 0.148 Uiso 1 1 calc R . .
C68 C 0.8623(5) -0.0387(15) 0.4367(9) 0.119(6) Uani 1 1 d . . .
H68A H 0.8855 -0.0287 0.4488 0.143 Uiso 1 1 calc R . .
C69 C 0.8473(4) -0.0970(15) 0.4825(7) 0.112(6) Uani 1 1 d . . .
C70 C 0.7417(7) 0.1038(18) 0.2081(13) 0.173(11) Uani 1 1 d D . .
H70A H 0.7548 0.1406 0.1828 0.207 Uiso 1 1 calc R . .
C71 C 0.7119(6) 0.106(2) 0.1894(12) 0.163(10) Uani 1 1 d D . .
H71A H 0.6968 0.0712 0.2103 0.195 Uiso 1 1 calc R . .
C72 C 0.6510(5) 0.2389(13) 0.0395(8) 0.118(6) Uani 1 1 d . . .
H72A H 0.6277 0.2356 0.0290 0.142 Uiso 1 1 calc R . .
C73 C 0.6714(8) 0.1856(14) 0.0995(8) 0.149(9) Uani 1 1 d . . .
H73A H 0.6601 0.1471 0.1275 0.179 Uiso 1 1 calc R . .
C74 C 0.7033(7) 0.1826(17) 0.1210(10) 0.138(9) Uani 1 1 d . . .
C75 C 0.7152(5) 0.230(2) 0.0776(10) 0.157(9) Uani 1 1 d . . .
H75A H 0.7384 0.2281 0.0858 0.189 Uiso 1 1 calc R . .
C76 C 0.6976(4) 0.2844(18) 0.0178(9) 0.152(8) Uani 1 1 d . . .
H76A H 0.7097 0.3176 -0.0111 0.182 Uiso 1 1 calc R . .
Cl1 Cl 0.5000 0.3915(5) 0.5000 0.169(3) Uani 1 2 d S . .
O8 O 0.4720(4) 0.3282(12) 0.4702(8) 0.178(6) Uiso 1 1 d . . .
O9 O 0.5101(5) 0.4516(17) 0.4489(11) 0.226(8) Uiso 1 1 d . . .
N5 N 0.4805(5) 0.5304(14) 0.7646(11) 0.158(6) Uiso 1 1 d . . .
O12 O 0.5022(5) 0.4714(15) 0.8760(11) 0.214(7) Uiso 1 1 d . . .
C89 C 0.5111(6) 0.547(2) 0.7531(14) 0.190(10) Uiso 1 1 d . . .
H89A H 0.5282 0.5251 0.7951 0.284 Uiso 1 1 calc R . .
H89B H 0.5138 0.6214 0.7448 0.284 Uiso 1 1 calc R . .
H89C H 0.5132 0.5080 0.7112 0.284 Uiso 1 1 calc R . .
C90 C 0.4530(8) 0.557(2) 0.7042(16) 0.234(12) Uiso 1 1 d . . .
H90A H 0.4322 0.5370 0.7147 0.351 Uiso 1 1 calc R . .
H90B H 0.4553 0.5209 0.6613 0.351 Uiso 1 1 calc R . .
H90C H 0.4529 0.6321 0.6960 0.351 Uiso 1 1 calc R . .
C91 C 0.4785(6) 0.487(2) 0.8208(14) 0.172(8) Uiso 1 1 d . . .
H91A H 0.4573 0.4642 0.8228 0.207 Uiso 1 1 calc R . .
C81 C 0.7544(6) 0.458(4) -0.041(3) 0.204(19) Uiso 0.50 1 d PD . .
C80 C 0.7529(19) 0.519(6) 0.024(3) 0.28(3) Uiso 0.50 1 d PD . .
C79 C 0.8324(9) 0.307(3) 0.4529(18) 0.130(11) Uiso 0.50 1 d PD . .
N6 N 0.8493(8) 0.289(3) 0.5328(18) 0.182(14) Uiso 0.50 1 d PD . .
C78 C 0.8147(9) 0.297(3) 0.545(2) 0.148(13) Uiso 0.50 1 d PD . .
O7 O 0.8423(13) 0.281(4) 0.395(2) 0.30(2) Uiso 0.50 1 d PD . .
O13 O 0.6303(7) 0.978(2) 0.2240(15) 0.153(9) Uiso 0.50 1 d P . .
O102 O 0.6438(15) 0.212(3) 0.274(3) 0.28(3) Uiso 0.50 1 d PD . .
C85 C 0.6380(13) 0.894(5) 0.207(3) 0.207(19) Uiso 0.50 1 d PD . .
O101 O 1.0000 0.850(4) 0.0000 0.326(17) Uiso 1 2 d S . .
O103 O 0.5627(10) 0.269(4) 0.014(2) 0.238(17) Uiso 0.50 1 d P . .
O10 O 0.7465(11) 0.402(4) -0.094(3) 0.27(2) Uiso 0.50 1 d PD . .
C82 C 0.6505(16) 0.796(5) 0.233(3) 0.22(2) Uiso 0.50 1 d PD . .
O19 O 0.6453(11) 0.433(3) 0.250(3) 0.28(2) Uiso 0.50 1 d PD . .
C83 C 0.6206(13) 0.411(3) 0.199(3) 0.26(3) Uiso 0.50 1 d PD . .
C84 C 0.5950(10) 0.339(3) 0.154(2) 0.160(15) Uiso 0.50 1 d PD . .
Cl2 Cl 0.68186(19) 0.7908(5) 0.8322(8) 0.208(7) Uani 1 1 d D . .
O15 O 0.6574(5) 0.8418(19) 0.8458(14) 0.208(12) Uiso 1 1 d D . .
O16 O 0.6705(10) 0.765(3) 0.7574(12) 0.26(5) Uiso 1 1 d D . .
O17 O 0.6897(8) 0.7021(18) 0.865(2) 0.25(2) Uiso 1 1 d D . .
O18 O 0.7073(5) 0.8531(19) 0.8348(13) 0.202(11) Uiso 1 1 d D . .
O24 O 0.8838(5) 0.5634(17) 0.0769(12) 0.125(7) Uiso 0.50 1 d PD . .
O23 O 0.8711(13) 0.433(3) 0.000(2) 0.19(2) Uiso 0.50 1 d PD . .
O22 O 0.9231(10) 0.471(11) 0.050(8) 0.17(6) Uiso 0.50 1 d PD . .
O21 O 0.893(5) 0.577(6) -0.030(4) 0.27(8) Uiso 0.50 1 d PD . .
Cl3 Cl 0.8927(11) 0.513(4) 0.025(3) 0.27(3) Uiso 0.50 1 d PD . .
C77 C 0.8839(9) 0.307(3) 0.588(2) 0.192(18) Uiso 1 1 d D . .

loop_
_atom_site_aniso_label
_atom_site_aniso_U_11
_atom_site_aniso_U_22
_atom_site_aniso_U_33
_atom_site_aniso_U_23
_atom_site_aniso_U_13
_atom_site_aniso_U_12
Cd1 0.0928(6) 0.0947(6) 0.0606(5) 0.0099(6) 0.0205(4) 0.0118(7)
O1 0.124(8) 0.160(10) 0.075(6) 0.040(6) 0.034(6) 0.072(7)
O2 0.234(14) 0.080(7) 0.105(8) 0.024(6) 0.035(8) 0.037(8)
O3 0.195(11) 0.069(6) 0.081(6) 0.010(5) 0.040(7) 0.019(7)
O4 0.107(6) 0.158(9) 0.079(6) 0.009(8) 0.014(5) 0.040(9)
O5 0.128(8) 0.128(9) 0.112(8) -0.003(7) 0.030(7) -0.022(7)
O6 0.123(8) 0.113(8) 0.148(10) 0.018(7) 0.041(7) -0.005(7)
N1 0.084(9) 0.129(11) 0.070(7) -0.012(7) 0.006(6) 0.022(7)
N2 0.095(7) 0.074(8) 0.074(7) 0.020(6) 0.027(6) 0.012(6)
N3 0.096(8) 0.087(8) 0.055(6) 0.019(5) 0.013(5) 0.006(6)
N4 0.089(8) 0.137(10) 0.053(6) 0.024(7) 0.002(6) 0.013(7)
C1 0.086(11) 0.143(15) 0.115(13) -0.026(11) 0.020(9) 0.006(10)
C2 0.084(10) 0.161(17) 0.132(14) -0.033(13) 0.037(10) -0.007(11)
C3 0.114(12) 0.100(11) 0.074(9) 0.002(8) 0.011(9) 0.004(9)
C4 0.106(14) 0.20(2) 0.164(18) -0.089(16) 0.035(13) -0.014(14)
C5 0.129(17) 0.21(3) 0.20(3) -0.05(2) 0.082(18) 0.010(17)
C6 0.123(13) 0.141(14) 0.070(9) -0.017(9) 0.039(9) 0.012(11)
C7 0.151(15) 0.115(12) 0.057(8) -0.005(8) 0.039(9) 0.025(11)
C8 0.119(13) 0.109(12) 0.074(9) 0.010(8) 0.040(9) 0.014(10)
C9 0.148(15) 0.119(13) 0.064(8) 0.002(8) 0.041(9) 0.020(11)
C10 0.146(14) 0.075(9) 0.061(9) 0.014(7) 0.022(9) 0.022(9)
C11 0.133(14) 0.102(11) 0.089(10) 0.017(8) 0.021(10) 0.042(10)
C12 0.143(12) 0.130(13) 0.059(7) 0.019(11) 0.006(8) 0.052(14)
C13 0.127(12) 0.112(13) 0.079(10) 0.043(8) 0.050(9) 0.051(9)
C14 0.139(12) 0.047(8) 0.069(8) 0.016(5) 0.055(8) 0.025(7)
C15 0.166(13) 0.104(12) 0.075(8) 0.048(11) 0.061(9) 0.040(14)
C16 0.113(10) 0.082(11) 0.086(8) -0.006(7) 0.049(8) 0.000(8)
C17 0.113(11) 0.109(11) 0.086(10) 0.005(9) 0.044(9) -0.012(9)
C18 0.171(16) 0.109(13) 0.097(11) 0.019(10) 0.040(11) 0.054(12)
C19 0.161(18) 0.131(17) 0.161(19) 0.031(15) 0.041(15) 0.039(14)
C21 0.39(5) 0.17(3) 0.17(2) 0.09(2) -0.05(3) 0.09(3)
C22 0.116(11) 0.072(10) 0.077(9) 0.005(7) 0.039(8) 0.018(8)
C23 0.161(15) 0.089(12) 0.077(10) 0.009(9) 0.036(10) 0.014(10)
C24 0.152(15) 0.082(11) 0.106(13) 0.021(10) 0.030(11) 0.020(10)
C25 0.157(16) 0.106(14) 0.082(11) -0.010(10) 0.038(11) 0.024(12)
C26 0.102(10) 0.076(10) 0.090(11) 0.001(9) 0.045(9) 0.014(8)
C27 0.130(10) 0.072(11) 0.062(7) 0.004(8) 0.031(6) 0.000(10)
C28 0.115(11) 0.108(12) 0.073(10) 0.010(9) 0.043(8) 0.027(9)
C29 0.097(10) 0.060(9) 0.089(11) 0.007(8) 0.042(8) 0.008(8)
C30 0.085(9) 0.102(11) 0.045(7) 0.011(7) 0.011(6) 0.016(8)
C31 0.100(9) 0.082(12) 0.065(7) 0.017(8) 0.038(7) 0.030(8)
C32 0.125(12) 0.108(12) 0.053(7) 0.013(8) 0.028(7) 0.038(9)
C33 0.100(10) 0.095(11) 0.065(8) -0.001(7) 0.021(7) 0.017(8)
C34 0.126(11) 0.101(12) 0.050(7) 0.002(7) 0.012(7) 0.014(9)
C35 0.131(12) 0.067(9) 0.075(10) -0.002(7) 0.024(9) 0.006(8)
C36 0.089(9) 0.076(10) 0.056(8) 0.023(7) 0.025(7) 0.034(7)
C37 0.083(9) 0.117(13) 0.058(8) -0.011(8) 0.007(6) 0.003(8)
C38 0.102(9) 0.079(10) 0.055(7) 0.001(6) 0.003(7) 0.012(7)
C39 0.099(10) 0.098(11) 0.079(9) 0.046(8) 0.020(8) 0.010(8)
C40 0.083(9) 0.101(11) 0.088(10) -0.034(9) -0.014(8) 0.040(8)
C41 0.131(13) 0.089(11) 0.070(9) -0.017(8) 0.029(9) 0.023(10)
C42 0.161(15) 0.126(15) 0.108(12) -0.002(10) 0.092(11) 0.032(12)
C43 0.147(13) 0.075(9) 0.092(10) 0.015(7) 0.059(10) 0.015(8)
C44 0.141(16) 0.076(12) 0.23(2) -0.057(14) -0.038(15) 0.058(12)
C45 0.124(14) 0.17(2) 0.109(13) -0.040(13) -0.006(11) -0.009(14)
C46 0.110(12) 0.23(2) 0.050(8) -0.030(11) 0.047(8) -0.002(13)
C47 0.22(2) 0.133(16) 0.143(15) -0.045(17) 0.101(14) 0.02(2)
C48 0.160(14) 0.136(16) 0.060(8) -0.014(8) 0.056(9) -0.011(11)
C49 0.32(4) 0.115(18) 0.15(2) 0.019(15) 0.12(2) -0.06(2)
C50 0.30(3) 0.087(12) 0.101(12) 0.010(10) 0.098(16) 0.036(15)
C51 0.165(15) 0.087(11) 0.071(9) 0.012(8) 0.058(9) 0.010(10)
C52 0.104(9) 0.091(12) 0.043(6) 0.005(6) 0.006(6) 0.013(7)
C53 0.103(8) 0.100(12) 0.050(6) 0.016(9) 0.026(6) 0.008(11)
C54 0.108(11) 0.098(12) 0.075(9) -0.013(8) 0.029(8) 0.011(9)
C55 0.124(13) 0.128(14) 0.083(11) -0.020(10) 0.019(10) 0.026(11)
C56 0.154(17) 0.118(16) 0.140(15) 0.010(12) 0.032(13) 0.027(13)
C57 0.21(3) 0.15(2) 0.35(4) -0.02(2) 0.09(3) 0.06(2)
C58 0.26(3) 0.30(4) 0.25(3) -0.01(3) 0.03(3) 0.12(3)
C59 0.136(15) 0.27(3) 0.121(13) 0.05(2) 0.007(11) 0.02(2)
C60 0.095(8) 0.080(10) 0.052(6) 0.003(6) 0.028(6) 0.023(8)
C61 0.105(10) 0.077(8) 0.061(8) 0.004(6) 0.030(8) 0.010(7)
C62 0.119(12) 0.083(9) 0.062(8) 0.002(6) 0.023(8) 0.020(8)
C63 0.132(12) 0.114(12) 0.065(9) -0.027(9) 0.009(9) 0.032(10)
C64 0.25(2) 0.095(11) 0.020(7) 0.015(7) 0.010(11) 0.076(14)
C65 0.20(2) 0.120(14) 0.039(9) 0.020(8) -0.001(11) 0.030(14)
C66 0.177(16) 0.057(8) 0.072(9) 0.005(7) 0.062(10) 0.001(9)
C67 0.160(18) 0.131(15) 0.105(14) -0.008(12) 0.081(14) -0.022(13)
C68 0.130(14) 0.160(16) 0.080(11) -0.009(11) 0.048(11) -0.012(12)
C69 0.121(12) 0.156(19) 0.063(8) -0.001(9) 0.032(8) 0.020(12)
C70 0.20(2) 0.17(2) 0.17(2) -0.121(19) 0.09(2) -0.061(19)
C71 0.138(17) 0.24(3) 0.119(17) -0.072(18) 0.049(15) -0.021(19)
C72 0.187(19) 0.102(12) 0.074(10) 0.016(9) 0.049(12) -0.008(12)
C73 0.29(3) 0.093(12) 0.050(10) 0.016(8) 0.017(14) 0.032(16)
C74 0.19(2) 0.130(16) 0.062(12) -0.018(11) -0.029(13) 0.068(16)
C75 0.127(15) 0.25(3) 0.087(13) 0.059(15) 0.019(12) 0.013(15)
C76 0.093(12) 0.23(2) 0.109(13) 0.072(14) -0.011(10) 0.004(13)
Cl1 0.255(8) 0.056(4) 0.143(5) 0.000 -0.050(5) 0.000
Cl2 0.176(6) 0.097(4) 0.67(2) -0.059(8) 0.149(10) 0.005(4)

loop_
_atom_type_symbol
_atom_type_description
_atom_type_scat_dispersion_real
_atom_type_scat_dispersion_imag
_atom_type_scat_source
C C 0.0033 0.0016 'International Tables Vol C Tables 4.2.6.8 and 6.1.1.4'
H H 0.0000 0.0000 'International Tables Vol C Tables 4.2.6.8 and 6.1.1.4'
N N 0.0061 0.0033 'International Tables Vol C Tables 4.2.6.8 and 6.1.1.4'
O O 0.0106 0.0060 'International Tables Vol C Tables 4.2.6.8 and 6.1.1.4'
Cl Cl 0.1484 0.1585 'International Tables Vol C Tables 4.2.6.8 and 6.1.1.4'
Cd Cd -0.8075 1.2024 'International Tables Vol C Tables 4.2.6.8 and 6.1.1.4'

loop_
_geom_angle_atom_site_label_1
_geom_angle_atom_site_label_2
_geom_angle_atom_site_label_3
_geom_angle
_geom_angle_site_symmetry_1
_geom_angle_site_symmetry_3
_geom_angle_publ_flag
N4 Cd1 N1 89.6(5) . . ?
N4 Cd1 N2 178.7(5) . 1_554 ?
N1 Cd1 N2 89.4(4) . 1_554 ?
N4 Cd1 N3 90.9(4) . 1_554 ?
N1 Cd1 N3 176.0(5) . 1_554 ?
N2 Cd1 N3 90.0(4) 1_554 1_554 ?
N4 Cd1 O5 89.7(4) . . ?
N1 Cd1 O5 91.5(5) . . ?
N2 Cd1 O5 91.2(4) 1_554 . ?
N3 Cd1 O5 92.4(4) 1_554 . ?
N4 Cd1 O6 89.3(4) . . ?
N1 Cd1 O6 88.4(5) . . ?
N2 Cd1 O6 89.8(4) 1_554 . ?
N3 Cd1 O6 87.7(4) 1_554 . ?
O5 Cd1 O6 179.0(4) . . ?
C18 O1 C13 116.2(11) . . ?
C23 O2 C21 117.8(16) . . ?
C51 O3 C56 117.2(13) . . ?
C69 O4 C59 115.6(13) . . ?
C1 N1 C5 117.3(15) . . ?
C1 N1 Cd1 120.8(11) . . ?
C5 N1 Cd1 121.9(11) . . ?
C34 N2 C38 116.4(11) . . ?
C34 N2 Cd1 120.9(9) . 1_556 ?
C38 N2 Cd1 122.7(9) . 1_556 ?
C43 N3 C39 117.0(12) . . ?
C43 N3 Cd1 116.3(9) . 1_556 ?
C39 N3 Cd1 126.7(9) . 1_556 ?
C76 N4 C72 114.3(14) . . ?
C76 N4 Cd1 122.8(11) . . ?
C72 N4 Cd1 122.4(11) . . ?
N1 C1 C2 123.6(16) . . ?
C3 C2 C1 120.6(15) . . ?
C2 C3 C4 114.6(15) . . ?
C2 C3 C6 122.1(16) . . ?
C4 C3 C6 123.2(16) . . ?
C5 C4 C3 123.7(19) . . ?
C4 C5 N1 120.0(19) . . ?
C7 C6 C3 127.5(16) . . ?
C6 C7 C8 125.7(17) . . ?
C9 C8 C17 118.4(14) . . ?
C9 C8 C7 117.8(16) . . ?
C17 C8 C7 123.4(16) . . ?
C8 C9 C10 122.7(16) . . ?
C9 C10 C11 122.2(15) . . ?
C9 C10 C15 118.6(16) . . ?
C11 C10 C15 119.1(14) . . ?
C12 C11 C10 120.6(16) . . ?
C11 C12 C13 118.6(15) . . ?
C14 C13 C12 125.1(13) . . ?
C14 C13 O1 111.9(14) . . ?
C12 C13 O1 123.0(15) . . ?
C13 C14 C15 117.7(14) . . ?
C13 C14 C22 123.8(12) . . ?
C15 C14 C22 118.5(15) . . ?
C16 C15 C14 125.1(16) . . ?
C16 C15 C10 115.9(15) . . ?
C14 C15 C10 118.4(15) . . ?
C17 C16 C15 124.4(15) . . ?
C16 C17 C8 119.7(15) . . ?
O1 C18 C19 107.0(15) . . ?
O2 C21 C20 106(3) . . ?
C23 C22 C31 119.7(14) . . ?
C23 C22 C14 118.5(13) . . ?
C31 C22 C14 121.8(12) . . ?
C22 C23 O2 118.0(15) . . ?
C22 C23 C24 120.7(15) . . ?
O2 C23 C24 121.2(15) . . ?
C25 C24 C23 119.7(17) . . ?
C24 C25 C26 122.7(18) . . ?
C31 C26 C27 120.1(13) . . ?
C31 C26 C25 117.7(14) . . ?
C27 C26 C25 121.8(16) . . ?
C28 C27 C26 122.3(14) . . ?
C27 C28 C32 121.7(15) . . ?
C27 C28 C29 117.1(13) . . ?
C32 C28 C29 121.1(15) . . ?
C30 C29 C28 121.3(13) . . ?
C29 C30 C31 118.8(14) . . ?
C26 C31 C22 119.2(13) . . ?
C26 C31 C30 120.3(12) . . ?
C22 C31 C30 120.5(14) . . ?
C33 C32 C28 129.4(15) . . ?
C32 C33 C36 124.7(14) . . ?
N2 C34 C35 123.6(13) . . ?
C36 C35 C34 121.8(13) . . ?
C35 C36 C37 114.9(11) . . ?
C35 C36 C33 126.0(14) . . ?
C37 C36 C33 119.1(13) . . ?
C38 C37 C36 121.8(12) . . ?
N2 C38 C37 121.4(12) . . ?
N3 C39 C40 128.8(13) . . ?
C39 C40 C41 114.9(14) . . ?
C42 C41 C44 118.4(17) . . ?
C42 C41 C40 116.3(12) . . ?
C44 C41 C40 125.3(16) . . ?
C43 C42 C41 120.7(14) . . ?
N3 C43 C42 122.2(14) . . ?
C45 C44 C41 132(3) . . ?
C44 C45 C46 130(3) . . ?
C47 C46 C55 120.1(16) . . ?
C47 C46 C45 120.0(19) . . ?
C55 C46 C45 120(2) . . ?
C48 C47 C46 121(2) . . ?
C47 C48 C49 122(2) . . ?
C47 C48 C53 121(2) . . ?
C49 C48 C53 117.5(16) . . ?
C50 C49 C48 125.5(18) . . ?
C49 C50 C51 115.4(17) . . ?
O3 C51 C52 117.4(12) . . ?
O3 C51 C50 119.9(15) . . ?
C52 C51 C50 122.7(15) . . ?
C51 C52 C53 122.5(13) . . ?
C51 C52 C60 119.1(12) . . ?
C53 C52 C60 118.5(12) . . ?
C54 C53 C52 124.3(13) . . ?
C54 C53 C48 119.1(14) . . ?
C52 C53 C48 116.5(16) . . ?
C53 C54 C55 119.7(16) . . ?
C54 C55 C46 118.9(18) . . ?
C57 C56 O3 112.9(18) . . ?
C58 C59 O4 114(2) . . ?
C69 C60 C61 121.0(12) . . ?
C69 C60 C52 119.1(11) . . ?
C61 C60 C52 119.7(11) . . ?
C62 C61 C60 124.2(12) . . ?
C62 C61 C66 117.9(13) . . ?
C60 C61 C66 117.9(14) . . ?
C63 C62 C61 121.6(15) . . ?
C62 C63 C64 118.5(16) . . ?
C65 C64 C63 118.6(14) . . ?
C65 C64 C70 114(2) . . ?
C63 C64 C70 127(2) . . ?
C64 C65 C66 123.2(19) . . ?
C65 C66 C67 122.6(17) . . ?
C65 C66 C61 120.0(19) . . ?
C67 C66 C61 117.3(14) . . ?
C68 C67 C66 124.2(16) . . ?
C67 C68 C69 119.3(17) . . ?
O4 C69 C60 117.8(13) . . ?
O4 C69 C68 122.0(16) . . ?
C60 C69 C68 119.8(15) . . ?
C71 C70 C64 117(3) . . ?
C70 C71 C74 105(3) . . ?
N4 C72 C73 117(2) . . ?
C74 C73 C72 129(2) . . ?
C75 C74 C73 109.1(19) . . ?
C75 C74 C71 144(2) . . ?
C73 C74 C71 106(2) . . ?
C74 C75 C76 126(2) . . ?
N4 C76 C75 124.2(17) . . ?
O9 Cl1 O9 112.9(18) . 2_656 ?
O9 Cl1 O8 103.6(10) . 2_656 ?
O9 Cl1 O8 113.5(10) 2_656 2_656 ?
O9 Cl1 O8 113.5(10) . . ?
O9 Cl1 O8 103.6(10) 2_656 . ?
O8 Cl1 O8 110.1(13) 2_656 . ?
C91 N5 C89 119(2) . . ?
C91 N5 C90 126(2) . . ?
C89 N5 C90 114(2) . . ?
N5 C91 O12 126(3) . . ?
O10 C81 C80 161(5) . . ?
O7 C79 N6 130(4) . . ?
C78 N6 C79 86(3) . . ?
C78 N6 C77 129(3) . . ?
C79 N6 C77 139(3) . . ?
O13 C85 C82 144(6) . . ?
O19 C83 C84 154(3) . . ?
O15 Cl2 O17 117.4(16) . . ?
O15 Cl2 O18 110.8(13) . . ?
O17 Cl2 O18 114.3(15) . . ?
O15 Cl2 O16 104.2(15) . . ?
O17 Cl2 O16 104.9(15) . . ?
O18 Cl2 O16 103.6(16) . . ?
O24 Cl3 O21 110.5(19) . . ?
O24 Cl3 O22 110.4(19) . . ?
O21 Cl3 O22 109.4(19) . . ?
O24 Cl3 O23 110.2(18) . . ?
O21 Cl3 O23 108.4(18) . . ?
O22 Cl3 O23 107.9(18) . . ?

loop_
_geom_bond_atom_site_label_1
_geom_bond_atom_site_label_2
_geom_bond_distance
_geom_bond_site_symmetry_2
_geom_bond_publ_flag
Cd1 N4 2.312(11) . ?
Cd1 N1 2.327(12) . ?
Cd1 N2 2.331(11) 1_554 ?
Cd1 N3 2.336(11) 1_554 ?
Cd1 O5 2.367(12) . ?
Cd1 O6 2.406(12) . ?
O1 C18 1.427(17) . ?
O1 C13 1.434(16) . ?
O2 C23 1.367(18) . ?
O2 C21 1.41(3) . ?
O3 C51 1.354(16) . ?
O3 C56 1.41(2) . ?
O4 C69 1.322(17) . ?
O4 C59 1.51(2) . ?
N1 C1 1.279(18) . ?
N1 C5 1.41(3) . ?
N2 C34 1.342(17) . ?
N2 C38 1.358(15) . ?
N2 Cd1 2.331(11) 1_556 ?
N3 C43 1.316(15) . ?
N3 C39 1.334(17) . ?
N3 Cd1 2.336(11) 1_556 ?
N4 C76 1.280(19) . ?
N4 C72 1.322(18) . ?
C1 C2 1.39(2) . ?
C2 C3 1.38(2) . ?
C3 C4 1.39(2) . ?
C3 C6 1.45(2) . ?
C4 C5 1.32(3) . ?
C6 C7 1.29(2) . ?
C7 C8 1.46(2) . ?
C8 C9 1.37(2) . ?
C8 C17 1.42(2) . ?
C9 C10 1.41(2) . ?
C10 C11 1.43(2) . ?
C10 C15 1.46(2) . ?
C11 C12 1.349(19) . ?
C12 C13 1.39(2) . ?
C13 C14 1.37(2) . ?
C14 C15 1.411(19) . ?
C14 C22 1.520(19) . ?
C15 C16 1.400(19) . ?
C16 C17 1.354(18) . ?
C18 C19 1.44(2) . ?
C20 C21 1.449(19) . ?
C22 C23 1.347(19) . ?
C22 C31 1.420(17) . ?
C23 C24 1.43(2) . ?
C24 C25 1.27(2) . ?
C25 C26 1.44(2) . ?
C26 C31 1.378(19) . ?
C26 C27 1.410(19) . ?
C27 C28 1.37(2) . ?
C28 C32 1.455(18) . ?
C28 C29 1.46(2) . ?
C29 C30 1.385(19) . ?
C30 C31 1.43(2) . ?
C32 C33 1.318(19) . ?
C33 C36 1.439(17) . ?
C34 C35 1.377(18) . ?
C35 C36 1.363(18) . ?
C36 C37 1.401(19) . ?
C37 C38 1.392(16) . ?
C39 C40 1.368(18) . ?
C40 C41 1.46(2) . ?
C41 C42 1.43(2) . ?
C41 C44 1.46(3) . ?
C42 C43 1.401(18) . ?
C44 C45 1.15(2) . ?
C45 C46 1.55(2) . ?
C46 C47 1.33(3) . ?
C46 C55 1.46(3) . ?
C47 C48 1.33(2) . ?
C48 C49 1.42(3) . ?
C48 C53 1.45(2) . ?
C49 C50 1.37(3) . ?
C50 C51 1.41(2) . ?
C51 C52 1.365(18) . ?
C52 C53 1.420(19) . ?
C52 C60 1.519(17) . ?
C53 C54 1.36(2) . ?
C54 C55 1.38(2) . ?
C56 C57 1.388(17) . ?
C58 C59 1.42(3) . ?
C60 C69 1.360(18) . ?
C60 C61 1.437(17) . ?
C61 C62 1.379(19) . ?
C61 C66 1.432(18) . ?
C62 C63 1.361(19) . ?
C63 C64 1.47(3) . ?
C64 C65 1.32(3) . ?
C64 C70 1.61(3) . ?
C65 C66 1.35(2) . ?
C66 C67 1.40(2) . ?
C67 C68 1.32(2) . ?
C68 C69 1.43(2) . ?
C70 C71 1.214(17) . ?
C71 C74 1.61(3) . ?
C72 C73 1.43(2) . ?
C73 C74 1.30(3) . ?
C74 C75 1.24(3) . ?
C75 C76 1.40(2) . ?
Cl1 O9 1.41(2) . ?
Cl1 O9 1.41(2) 2_656 ?
Cl1 O8 1.429(17) 2_656 ?
Cl1 O8 1.429(17) . ?
N5 C91 1.24(3) . ?
N5 C89 1.38(3) . ?
N5 C90 1.46(3) . ?
O12 C91 1.28(3) . ?
C81 O10 1.23(2) . ?
C81 C80 1.49(2) . ?
C79 O7 1.33(2) . ?
C79 N6 1.547(19) . ?
N6 C78 1.54(2) . ?
N6 C77 1.585(19) . ?
O13 C85 1.21(6) . ?
C85 C82 1.41(2) . ?
O19 C83 1.27(2) . ?
C83 C84 1.51(2) . ?
Cl2 O15 1.305(15) . ?
Cl2 O17 1.309(16) . ?
Cl2 O18 1.331(15) . ?
Cl2 O16 1.443(17) . ?
O24 Cl3 1.331(18) . ?
O23 Cl3 1.376(18) . ?
O22 Cl3 1.351(19) . ?
O21 Cl3 1.347(18) . ?
